data_2104201
loop_
_publ_author_name
'Gagor, Anna'
'Wojta\'s, Maciej'
'Pietraszko, Adam'
'Jakubas, Ryszard'

_publ_section_title
;
 From six- to five-coordinated Sb^III^ in
 [(CH~3~)~3~PH]~3~[Sb~2~Cl~9~]: transition pathways from single-crystal
 X-ray diffraction
;
_journal_issue 5
_journal_name_full 'Acta Crystallographica Section B'
_journal_page_first 558
_journal_page_last 566
_journal_paper_doi 10.1107/S0108768108027353
_journal_volume 64
_journal_year 2008
_chemical_formula_moiety '3(C3 H10 P), Cl9 Sb2'
_chemical_formula_sum 'C9 H30 Cl9 P3 Sb2'
_chemical_formula_weight 793.81
_chemical_name_systematic
;
 ?
;
_space_group_IT_number 62
_symmetry_cell_setting orthorhombic
_symmetry_space_group_name_Hall '-P 2c 2n'
_symmetry_space_group_name_H-M 'P n a m'
_atom_sites_solution_hydrogens geom
_atom_sites_solution_primary direct
_atom_sites_solution_secondary difmap
_audit_creation_method SHELXL-97
_cell_angle_alpha 90.00
_cell_angle_beta 90.00
_cell_angle_gamma 90.00
_cell_formula_units_Z 4
_cell_length_a 15.070(3)
_cell_length_b 9.3026(19)
_cell_length_c 22.008(4)
_cell_measurement_reflns_used 4162
_cell_measurement_temperature 295(2)
_cell_measurement_theta_max 29.44
_cell_measurement_theta_min 3.17
_cell_volume 3085.3(10)
_computing_structure_refinement 'SHELXL-97 (Sheldrick, 1997)'
_computing_structure_solution 'SHELXS-97 (Sheldrick, 1990)'
_diffrn_ambient_temperature 295(2)
_diffrn_measured_fraction_theta_full 0.994
_diffrn_measured_fraction_theta_max 0.948
_diffrn_radiation_monochromator graphite
_diffrn_radiation_source 'fine-focus sealed tube'
_diffrn_radiation_type MoK\a
_diffrn_radiation_wavelength 0.71073
_diffrn_reflns_av_R_equivalents 0.0368
_diffrn_reflns_av_sigmaI/netI 0.0402
_diffrn_reflns_limit_h_max 20
_diffrn_reflns_limit_h_min -20
_diffrn_reflns_limit_k_max 12
_diffrn_reflns_limit_k_min -12
_diffrn_reflns_limit_l_max 29
_diffrn_reflns_limit_l_min -29
_diffrn_reflns_number 36684
_diffrn_reflns_theta_full 26.00
_diffrn_reflns_theta_max 29.44
_diffrn_reflns_theta_min 3.17
_exptl_absorpt_coefficient_mu 2.683
_exptl_absorpt_correction_T_max 0.64
_exptl_absorpt_correction_T_min 0.58
_exptl_absorpt_correction_type multi-scan
_exptl_absorpt_process_details
;
CrysAlis RED, Oxford Diffraction Ltd.,
Version 1.171.32.6 (release 21-05-2007 CrysAlis171 .NET)
(compiled May 21 2007,16:32:00)
Empirical absorption correction using spherical harmonics,
 implemented in SCALE3 ABSPACK scaling algorithm.
;
_exptl_crystal_colour colourles
_exptl_crystal_density_diffrn 1.709
_exptl_crystal_density_method 'not measured'
_exptl_crystal_description prism
_exptl_crystal_F_000 1536
_exptl_crystal_size_max 0.252
_exptl_crystal_size_mid 0.173
_exptl_crystal_size_min 0.168
_refine_diff_density_max 0.559
_refine_diff_density_min -0.540
_refine_ls_extinction_coef 0.0023(2)
_refine_ls_extinction_expression Fc^*^=kFc[1+0.001xFc^2^\l^3^/sin(2\q)]^-1/4^
_refine_ls_extinction_method SHELXL
_refine_ls_goodness_of_fit_ref 1.043
_refine_ls_hydrogen_treatment mixed
_refine_ls_matrix_type full
_refine_ls_number_parameters 129
_refine_ls_number_reflns 4156
_refine_ls_number_restraints 6
_refine_ls_restrained_S_all 1.043
_refine_ls_R_factor_all 0.0811
_refine_ls_R_factor_gt 0.0311
_refine_ls_shift/su_max 0.002
_refine_ls_shift/su_mean 0.000
_refine_ls_structure_factor_coef Fsqd
_refine_ls_weighting_details 'calc w=1/[\s^2^(Fo^2^)+(0.0347P)^2^+1.2550P] where P=(Fo^2^+2Fc^2^)/3'
_refine_ls_weighting_scheme calc
_refine_ls_wR_factor_gt 0.0819
_refine_ls_wR_factor_ref 0.1069
_reflns_number_gt 2130
_reflns_number_total 4156
_reflns_threshold_expression >2sigma(I)
_cod_data_source_file bm5058.cif
_cod_data_source_block 295K
_cod_original_cell_volume 3085.3(11)
_cod_original_sg_symbol_H-M Pnam
_cod_database_code 2104201

loop_
_symmetry_equiv_pos_as_xyz
'x, y, z'
'-x+1/2, y+1/2, -z'
'-x, -y, z+1/2'
'x+1/2, -y+1/2, -z+1/2'
'-x, -y, -z'
'x-1/2, -y-1/2, z'
'x, y, -z-1/2'
'-x-1/2, y-1/2, z-1/2'

loop_
_atom_site_type_symbol
_atom_site_label
_atom_site_fract_x
_atom_site_fract_y
_atom_site_fract_z
_atom_site_U_iso_or_equiv
_atom_site_adp_type
_atom_site_calc_flag
_atom_site_refinement_flags
_atom_site_occupancy
Sb Sb1 0.651921(19) 0.49571(2) 0.838482(12) 0.05549(13) Uani d . 1
Cl Cl1 0.68062(12) 0.27704(17) 0.7500 0.0771(5) Uani d S 1
Cl Cl2 0.74978(16) 0.6770(3) 0.77004(14) 0.1003(14) Uani d P 0.50
Cl Cl3 0.51205(14) 0.5815(2) 0.76919(11) 0.0854(11) Uani d P 0.50
Cl Cl11 0.78634(8) 0.41039(14) 0.89209(6) 0.0856(4) Uani d . 1
Cl Cl12 0.55617(9) 0.32562(14) 0.89428(6) 0.0888(4) Uani d . 1
Cl Cl13 0.62685(9) 0.67931(14) 0.91890(6) 0.0930(4) Uani d . 1
P P1 0.97405(14) 0.50818(19) 0.7500 0.0855(6) Uani d S 1
C C11A 1.0553(10) 0.5380(14) 0.8054(6) 0.109(4) Uiso d P 0.50
C C11B 1.0059(12) 0.5542(17) 0.8230(7) 0.126(5) Uiso d P 0.50
C C12 0.9297(5) 0.3298(7) 0.7500 0.086(2) Uani d S 1
P P2 0.32392(9) 0.48936(13) 0.91547(6) 0.0760(4) Uani d . 1
C C21 0.3137(7) 0.4896(5) 0.8368(2) 0.120(3) Uani d . 1
H H21A 0.2744 0.5655 0.8247 0.179 Uiso calc R 1
H H21B 0.2902 0.3989 0.8236 0.179 Uiso calc R 1
H H21C 0.3710 0.5045 0.8188 0.179 Uiso calc R 1
C C22 0.3732(4) 0.6475(7) 0.9411(3) 0.123(2) Uani d . 1
H H22A 0.3405 0.7286 0.9261 0.185 Uiso calc R 1
H H22B 0.4332 0.6523 0.9265 0.185 Uiso calc R 1
H H22C 0.3732 0.6487 0.9847 0.185 Uiso calc R 1
C C23 0.2206(4) 0.4606(6) 0.9500(3) 0.1004(17) Uani d D 1
H H23A 0.191(3) 0.377(3) 0.936(2) 0.151 Uiso d D 1
H H23B 0.224(4) 0.459(4) 0.9931(8) 0.151 Uiso d D 1
H H23C 0.188(3) 0.544(3) 0.938(2) 0.151 Uiso d D 1
H H1P 0.9025 0.6068 0.7500 0.151 Uiso d S 1
H H2P 0.3792 0.3843 0.9412 0.151 Uiso d . 1

loop_
_atom_site_aniso_label
_atom_site_aniso_U_11
_atom_site_aniso_U_22
_atom_site_aniso_U_33
_atom_site_aniso_U_12
_atom_site_aniso_U_13
_atom_site_aniso_U_23
Sb1 0.0581(2) 0.04964(18) 0.0588(2) 0.00152(13) -0.00503(12) -0.00207(12)
Cl1 0.0812(11) 0.0598(9) 0.0902(11) 0.0069(8) 0.000 0.000
Cl2 0.0757(14) 0.0690(13) 0.156(4) -0.0162(11) 0.0032(15) 0.0022(15)
Cl3 0.0621(12) 0.0728(13) 0.121(3) 0.0037(10) -0.0105(12) 0.0055(13)
Cl11 0.0811(8) 0.0878(9) 0.0880(8) 0.0163(7) -0.0159(7) -0.0115(7)
Cl12 0.0861(9) 0.0861(8) 0.0941(8) -0.0042(7) 0.0042(7) 0.0085(7)
Cl13 0.1001(9) 0.0771(8) 0.1018(9) 0.0168(7) -0.0099(8) -0.0312(7)
P1 0.0755(13) 0.0688(11) 0.1122(16) 0.0030(9) 0.000 0.000
C12 0.087(5) 0.071(4) 0.101(5) -0.020(4) 0.000 0.000
P2 0.0730(8) 0.0811(9) 0.0738(8) 0.0073(6) -0.0019(6) -0.0121(6)
C21 0.180(7) 0.121(6) 0.058(3) -0.037(4) 0.013(4) -0.011(3)
C22 0.098(4) 0.145(5) 0.127(5) -0.029(4) -0.007(4) -0.049(4)
C23 0.109(4) 0.099(4) 0.093(4) -0.007(3) 0.007(4) -0.007(3)

loop_
_atom_type_symbol
_atom_type_description
_atom_type_scat_dispersion_real
_atom_type_scat_dispersion_imag
_atom_type_scat_source
C C 0.0033 0.0016 'International Tables Vol C Tables 4.2.6.8 and 6.1.1.4'
H H 0.0000 0.0000 'International Tables Vol C Tables 4.2.6.8 and 6.1.1.4'
P P 0.1023 0.0942 'International Tables Vol C Tables 4.2.6.8 and 6.1.1.4'
Cl Cl 0.1484 0.1585 'International Tables Vol C Tables 4.2.6.8 and 6.1.1.4'
Sb Sb -0.5866 1.5461 'International Tables Vol C Tables 4.2.6.8 and 6.1.1.4'

loop_
_geom_angle_atom_site_label_1
_geom_angle_atom_site_label_2
_geom_angle_atom_site_label_3
_geom_angle_site_symmetry_1
_geom_angle_site_symmetry_3
_geom_angle
Cl12 Sb1 Cl11 . . 92.05(5)
Cl12 Sb1 Cl13 . . 89.85(5)
Cl11 Sb1 Cl13 . . 90.31(4)
Cl12 Sb1 Cl2 . . 175.79(7)
Cl11 Sb1 Cl2 . . 91.10(7)
Cl13 Sb1 Cl2 . . 92.93(7)
Cl12 Sb1 Cl3 . . 90.80(6)
Cl11 Sb1 Cl3 . . 174.36(6)
Cl13 Sb1 Cl3 . . 94.57(6)
Cl2 Sb1 Cl3 . . 85.83(8)
Cl12 Sb1 Cl1 . . 88.34(5)
Cl11 Sb1 Cl1 . . 88.43(4)
Cl13 Sb1 Cl1 . . 177.76(4)
Cl2 Sb1 Cl1 . . 88.95(7)
Cl3 Sb1 Cl1 . . 86.79(6)
Sb1 Cl1 Sb1 . 7_557 86.23(5)
Cl2 Cl2 Sb1 7_557 . 123.92(6)
Cl3 Cl3 Sb1 7_557 . 124.08(5)
C11B P1 C11B 7_557 . 136.4(12)
C11B P1 C11A . 7_557 114.4(9)
C11B P1 C11A 7_557 . 114.4(9)
C11B P1 C12 7_557 . 109.5(6)
C11B P1 C12 . . 109.5(6)
C11A P1 C12 7_557 . 114.1(5)
C11A P1 C12 . . 114.1(5)
C11B P1 H1P 7_557 . 92.9
C11B P1 H1P . . 92.9
C11A P1 H1P 7_557 . 115.5
C11A P1 H1P . . 115.5
C12 P1 H1P . . 108.4
C11B C11A P1 . . 74.6(16)
C11A C11B P1 . . 77.0(16)
C21 P2 C22 . . 111.0(3)
C21 P2 C23 . . 110.7(4)
C22 P2 C23 . . 111.6(3)
C21 P2 H2P . . 117.1
C22 P2 H2P . . 101.8
C23 P2 H2P . . 104.3
P2 C21 H21A . . 109.5
P2 C21 H21B . . 109.5
H21A C21 H21B . . 109.5
P2 C21 H21C . . 109.5
H21A C21 H21C . . 109.5
H21B C21 H21C . . 109.5
P2 C22 H22A . . 109.5
P2 C22 H22B . . 109.5
H22A C22 H22B . . 109.5
P2 C22 H22C . . 109.5
H22A C22 H22C . . 109.5
H22B C22 H22C . . 109.5
P2 C23 H23A . . 114(3)
P2 C23 H23B . . 112(4)
H23A C23 H23B . . 110(3)
P2 C23 H23C . . 102(3)
H23A C23 H23C . . 110(4)
H23B C23 H23C . . 108(4)

loop_
_geom_bond_atom_site_label_1
_geom_bond_atom_site_label_2
_geom_bond_site_symmetry_2
_geom_bond_distance
Sb1 Cl12 . 2.4686(13)
Sb1 Cl11 . 2.4749(13)
Sb1 Cl13 . 2.4884(13)
Sb1 Cl2 . 2.699(3)
Sb1 Cl3 . 2.721(2)
Sb1 Cl1 . 2.8491(12)
Cl1 Sb1 7_557 2.8491(12)
Cl2 Cl2 7_557 0.882(6)
Cl3 Cl3 7_557 0.845(5)
P1 C11B 7_557 1.730(16)
P1 C11B . 1.730(16)
P1 C11A 7_557 1.749(14)
P1 C11A . 1.749(14)
P1 C12 . 1.789(7)
P1 H1P . 1.4164
C11A C11B . 0.853(18)
P2 C21 . 1.737(5)
P2 C22 . 1.742(6)
P2 C23 . 1.753(6)
P2 H2P . 1.4028
C21 H21A . 0.9600
C21 H21B . 0.9600
C21 H21C . 0.9600
C22 H22A . 0.9600
C22 H22B . 0.9600
C22 H22C . 0.9600
C23 H23A . 0.95(3)
C23 H23B . 0.96(3)
C23 H23C . 0.96(3)

loop_
_geom_hbond_atom_site_label_D
_geom_hbond_atom_site_label_H
_geom_hbond_atom_site_label_A
_geom_hbond_site_symmetry_A
_geom_hbond_distance_DH
_geom_hbond_distance_HA
_geom_hbond_distance_DA
_geom_hbond_angle_DHA
C21 H21C Cl3 . 0.96 2.49 3.447(9) 171.3
C21 H21B Cl1 6_565 0.96 2.83 3.719(7) 153.6
C21 H21A Cl2 6_575 0.96 2.71 3.566(7) 149.3
C23 H23C Cl13 6_575 0.96(3) 2.761(16) 3.699(6) 165(4)
C23 H23B Cl11 5_667 0.952(14) 2.81(3) 3.679(6) 153(3)
P1 H1P Cl2 . 1.42 2.43 3.753(3) 153.4
P1 H1P Cl2 7_557 1.42 2.43 3.753(3) 153.4
